data_4126389
loop_
_publ_author_name
'Wang, Yuwen'
'Kostenko, Arseni'
'Yao, Shenglai'
'Driess, Matthias'

_publ_section_title
;
 Divalent Silicon-Assisted Activation of Dihydrogen in a
 Bis(N-heterocyclic silylene)xanthene Nickel(0) Complex for Efficient
 Catalytic Hydrogenation of Olefins.
;
_journal_name_full 'Journal of the American Chemical Society'
_journal_paper_doi 10.1021/jacs.7b07167
_journal_year 2017
_chemical_formula_sum 'C53 H70 N4 Ni O Si2'
_chemical_formula_weight 894.02
_chemical_name_systematic
;
 ?
;
_space_group_IT_number 14
_symmetry_cell_setting monoclinic
_symmetry_space_group_name_Hall '-P 2yn'
_symmetry_space_group_name_H-M 'P 1 21/n 1'
_atom_sites_solution_hydrogens geom
_atom_sites_solution_primary direct
_atom_sites_solution_secondary difmap
_audit_creation_method 'CrysAlisPro 1.171.38.43c (Rigaku OD, 2015)'
_cell_angle_alpha 90.00
_cell_angle_beta 104.576(4)
_cell_angle_gamma 90.00
_cell_formula_units_Z 4
_cell_length_a 17.1482(7)
_cell_length_b 12.2586(5)
_cell_length_c 25.6670(8)
_cell_measurement_reflns_used 2855
_cell_measurement_temperature 150(2)
_cell_measurement_theta_max 68.2500
_cell_measurement_theta_min 2.7790
_cell_volume 5221.9(4)
_computing_cell_refinement 'CrysAlisPro 1.171.38.43c (Rigaku OD, 2015)'
_computing_data_collection 'CrysAlisPro 1.171.38.43c (Rigaku OD, 2015)'
_computing_data_reduction 'CrysAlisPro 1.171.38.43c (Rigaku OD, 2015)'
_computing_structure_refinement 'SHELXL-97 (Sheldrick, 1997)'
_computing_structure_solution 'SHELXS-97 (Sheldrick, 1990)'
_diffrn_ambient_temperature 150(2)
_diffrn_measured_fraction_theta_full 0.995
_diffrn_measured_fraction_theta_max 0.995
_diffrn_measurement_device 'four-circle diffractometer'
_diffrn_measurement_device_type 'SuperNova, Single source at offset, Atlas'
_diffrn_radiation_monochromator mirror
_diffrn_radiation_source 'fine-focus sealed tube'
_diffrn_radiation_type CuK\a
_diffrn_radiation_wavelength 1.54184
_diffrn_reflns_av_R_equivalents 0.0707
_diffrn_reflns_av_sigmaI/netI 0.0889
_diffrn_reflns_limit_h_max 20
_diffrn_reflns_limit_h_min -20
_diffrn_reflns_limit_k_max 13
_diffrn_reflns_limit_k_min -14
_diffrn_reflns_limit_l_max 23
_diffrn_reflns_limit_l_min -30
_diffrn_reflns_number 20679
_diffrn_reflns_theta_full 67.50
_diffrn_reflns_theta_max 67.50
_diffrn_reflns_theta_min 2.81
_exptl_absorpt_coefficient_mu 1.264
_exptl_absorpt_correction_T_max 1.00000
_exptl_absorpt_correction_T_min 0.40667
_exptl_absorpt_correction_type multi-scan
_exptl_absorpt_process_details
;
CrysAlisPro 1.171.38.43c (Rigaku Oxford Diffraction, 2015)
Empirical absorption correction using spherical harmonics,
 implemented in SCALE3 ABSPACK scaling algorithm.
;
_exptl_crystal_colour red
_exptl_crystal_density_diffrn 1.137
_exptl_crystal_density_method 'not measured'
_exptl_crystal_description hexagonal
_exptl_crystal_F_000 1920
_exptl_crystal_size_max 0.23
_exptl_crystal_size_mid 0.10
_exptl_crystal_size_min 0.04
_platon_squeeze_details
;
;
_refine_diff_density_max 0.503
_refine_diff_density_min -0.404
_refine_diff_density_rms 0.055
_refine_ls_extinction_method none
_refine_ls_goodness_of_fit_ref 0.943
_refine_ls_hydrogen_treatment constr
_refine_ls_matrix_type full
_refine_ls_number_parameters 582
_refine_ls_number_reflns 9386
_refine_ls_number_restraints 3
_refine_ls_restrained_S_all 0.944
_refine_ls_R_factor_all 0.1062
_refine_ls_R_factor_gt 0.0629
_refine_ls_shift/su_max 0.001
_refine_ls_shift/su_mean 0.000
_refine_ls_structure_factor_coef Fsqd
_refine_ls_weighting_details 'calc w=1/[\s^2^(Fo^2^)+(0.0796P)^2^+0.0000P] where P=(Fo^2^+2Fc^2^)/3'
_refine_ls_weighting_scheme calc
_refine_ls_wR_factor_gt 0.1516
_refine_ls_wR_factor_ref 0.1764
_reflns_number_gt 5622
_reflns_number_total 9386
_reflns_threshold_expression >2sigma(I)
_cod_data_source_file ja7b07167_si_002.cif
_cod_data_source_block Si-Xant-Si-Ni-cod-complex-2
_cod_original_cell_volume 5221.9(3)
_cod_original_sg_symbol_H-M P21/n
_cod_database_code 4126389

loop_
_symmetry_equiv_pos_as_xyz
'x, y, z'
'-x+1/2, y+1/2, -z+1/2'
'-x, -y, -z'
'x-1/2, -y-1/2, z-1/2'

loop_
_atom_site_label
_atom_site_type_symbol
_atom_site_fract_x
_atom_site_fract_y
_atom_site_fract_z
_atom_site_U_iso_or_equiv
_atom_site_adp_type
_atom_site_occupancy
_atom_site_symmetry_multiplicity
_atom_site_calc_flag
_atom_site_refinement_flags
_atom_site_disorder_assembly
_atom_site_disorder_group
Ni1 Ni 0.51020(11) 0.80732(15) 0.73090(6) 0.0382(3) Uani 0.825(7) 1 d P A 1
Si1 Si 0.54331(6) 0.63824(8) 0.71549(4) 0.0394(2) Uani 1 1 d . . .
O1 O 0.68289(14) 0.71328(19) 0.80502(9) 0.0383(5) Uani 1 1 d . A .
N1 N 0.52798(17) 0.5842(2) 0.64454(11) 0.0405(7) Uani 1 1 d . A .
C1 C 0.6387(2) 0.5588(3) 0.75052(13) 0.0410(8) Uani 1 1 d . A .
Si2 Si 0.54651(6) 0.85702(9) 0.81594(4) 0.0435(3) Uani 1 1 d . . .
N2 N 0.46823(17) 0.5239(2) 0.70230(11) 0.0418(7) Uani 1 1 d . A .
C2 C 0.6539(2) 0.4502(3) 0.73911(15) 0.0471(9) Uani 1 1 d . . .
H2 H 0.6186 0.4150 0.7094 0.056 Uiso 1 1 calc R A .
N3 N 0.47416(18) 0.8910(3) 0.85729(12) 0.0456(7) Uani 1 1 d . A .
C3 C 0.7183(2) 0.3933(3) 0.76948(16) 0.0512(9) Uani 1 1 d . A .
H3 H 0.7279 0.3207 0.7597 0.061 Uiso 1 1 calc R . .
N4 N 0.55113(18) 1.0055(3) 0.83346(11) 0.0426(7) Uani 1 1 d . A .
C4 C 0.7697(2) 0.4408(3) 0.81441(16) 0.0498(9) Uani 1 1 d . . .
H4 H 0.8131 0.3998 0.8358 0.060 Uiso 1 1 calc R A .
C5 C 0.7579(2) 0.5475(3) 0.82794(14) 0.0425(8) Uani 1 1 d . A .
C6 C 0.6937(2) 0.6037(3) 0.79450(13) 0.0387(8) Uani 1 1 d . . .
C7 C 0.8104(2) 0.6095(3) 0.87634(15) 0.0484(9) Uani 1 1 d . . .
C8 C 0.7562(2) 0.6874(3) 0.89691(14) 0.0454(9) Uani 1 1 d . A .
C9 C 0.6926(2) 0.7374(3) 0.85917(13) 0.0399(8) Uani 1 1 d . . .
C10 C 0.6370(2) 0.8090(3) 0.87158(14) 0.0439(8) Uani 1 1 d . A .
C11 C 0.6508(3) 0.8362(3) 0.92578(14) 0.0552(11) Uani 1 1 d . . .
H11 H 0.6162 0.8873 0.9365 0.066 Uiso 1 1 calc R A .
C12 C 0.7131(3) 0.7912(4) 0.96428(15) 0.0609(12) Uani 1 1 d . A .
H10 H 0.7202 0.8110 1.0010 0.073 Uiso 1 1 calc R . .
C13 C 0.7658(3) 0.7173(3) 0.95042(15) 0.0557(11) Uani 1 1 d . . .
H9 H 0.8085 0.6871 0.9775 0.067 Uiso 1 1 calc R A .
C14 C 0.8545(3) 0.5301(4) 0.92058(17) 0.0686(13) Uani 1 1 d . A .
H14A H 0.8881 0.5716 0.9506 0.103 Uiso 1 1 calc R . .
H14B H 0.8886 0.4809 0.9058 0.103 Uiso 1 1 calc R . .
H14C H 0.8148 0.4873 0.9335 0.103 Uiso 1 1 calc R . .
C15 C 0.8734(2) 0.6766(4) 0.85694(19) 0.0642(12) Uani 1 1 d . A .
H15A H 0.8461 0.7258 0.8280 0.096 Uiso 1 1 calc R . .
H15B H 0.9089 0.6273 0.8435 0.096 Uiso 1 1 calc R . .
H15C H 0.9055 0.7195 0.8870 0.096 Uiso 1 1 calc R . .
C16 C 0.4070(3) 0.8311(4) 0.8702(2) 0.0647(12) Uani 1 1 d . . .
C17 C 0.4365(3) 0.7153(4) 0.8834(2) 0.0781(14) Uani 1 1 d . A .
H17A H 0.4531 0.6842 0.8527 0.117 Uiso 1 1 calc R . .
H17B H 0.3930 0.6712 0.8909 0.117 Uiso 1 1 calc R . .
H17C H 0.4825 0.7158 0.9151 0.117 Uiso 1 1 calc R . .
C18 C 0.3808(5) 0.8770(6) 0.9168(3) 0.138(3) Uani 1 1 d . A .
H18A H 0.4279 0.8871 0.9473 0.208 Uiso 1 1 calc R . .
H18B H 0.3429 0.8265 0.9272 0.208 Uiso 1 1 calc R . .
H18C H 0.3543 0.9474 0.9067 0.208 Uiso 1 1 calc R . .
C19 C 0.3361(4) 0.8289(7) 0.8197(4) 0.150(4) Uani 1 1 d . A .
H19A H 0.3182 0.9037 0.8097 0.225 Uiso 1 1 calc R . .
H19B H 0.2915 0.7871 0.8273 0.225 Uiso 1 1 calc R . .
H19C H 0.3533 0.7946 0.7900 0.225 Uiso 1 1 calc R . .
C20 C 0.4907(2) 0.9973(3) 0.85729(13) 0.0417(8) Uani 1 1 d . A .
C21 C 0.6017(2) 1.1004(4) 0.82724(18) 0.0548(10) Uani 1 1 d . . .
C22 C 0.6483(3) 1.1430(5) 0.8820(2) 0.0814(16) Uani 1 1 d . A .
H21A H 0.6108 1.1757 0.9007 0.122 Uiso 1 1 calc R . .
H21B H 0.6872 1.1981 0.8771 0.122 Uiso 1 1 calc R . .
H21C H 0.6770 1.0825 0.9036 0.122 Uiso 1 1 calc R . .
C23 C 0.5512(3) 1.1909(4) 0.7940(2) 0.0764(14) Uani 1 1 d . A .
H23A H 0.5158 1.1595 0.7614 0.115 Uiso 1 1 calc R . .
H23B H 0.5870 1.2448 0.7838 0.115 Uiso 1 1 calc R . .
H23C H 0.5185 1.2265 0.8154 0.115 Uiso 1 1 calc R . .
C24 C 0.6612(3) 1.0582(4) 0.79747(19) 0.0642(11) Uani 1 1 d . A .
H22A H 0.6958 1.0030 0.8194 0.096 Uiso 1 1 calc R . .
H22B H 0.6945 1.1187 0.7904 0.096 Uiso 1 1 calc R . .
H22C H 0.6319 1.0257 0.7633 0.096 Uiso 1 1 calc R . .
C25 C 0.4494(2) 1.0888(3) 0.87776(15) 0.0495(9) Uani 1 1 d . . .
C26 C 0.3837(2) 1.1402(4) 0.84406(18) 0.0595(11) Uani 1 1 d . A .
H29 H 0.3643 1.1161 0.8079 0.071 Uiso 1 1 calc R . .
C27 C 0.3460(3) 1.2272(4) 0.8631(2) 0.0775(14) Uani 1 1 d . . .
H28 H 0.3011 1.2628 0.8401 0.093 Uiso 1 1 calc R A .
C28 C 0.3750(4) 1.2606(5) 0.9160(3) 0.103(2) Uani 1 1 d . A .
H27 H 0.3500 1.3200 0.9292 0.124 Uiso 1 1 calc R . .
C29 C 0.4388(5) 1.2094(6) 0.9493(2) 0.112(2) Uani 1 1 d . . .
H26 H 0.4583 1.2340 0.9853 0.135 Uiso 1 1 calc R A .
C30 C 0.4760(3) 1.1212(5) 0.9310(2) 0.0809(16) Uani 1 1 d . A .
H25 H 0.5191 1.0838 0.9548 0.097 Uiso 1 1 calc R . .
C31 C 0.4090(2) 0.4852(3) 0.73089(15) 0.0481(9) Uani 1 1 d . . .
C32 C 0.3813(3) 0.3686(3) 0.71552(16) 0.0563(10) Uani 1 1 d . A .
H32A H 0.3491 0.3670 0.6781 0.084 Uiso 1 1 calc R . .
H32B H 0.3485 0.3426 0.7393 0.084 Uiso 1 1 calc R . .
H32C H 0.4284 0.3212 0.7193 0.084 Uiso 1 1 calc R . .
C33 C 0.4554(3) 0.4870(4) 0.79108(16) 0.0650(12) Uani 1 1 d . A .
H33A H 0.5012 0.4367 0.7969 0.097 Uiso 1 1 calc R . .
H33B H 0.4192 0.4644 0.8132 0.097 Uiso 1 1 calc R . .
H33C H 0.4750 0.5610 0.8012 0.097 Uiso 1 1 calc R . .
C34 C 0.3374(3) 0.5625(4) 0.7208(2) 0.0743(14) Uani 1 1 d . A .
H34A H 0.3564 0.6367 0.7310 0.111 Uiso 1 1 calc R . .
H34B H 0.3006 0.5396 0.7424 0.111 Uiso 1 1 calc R . .
H34C H 0.3090 0.5608 0.6826 0.111 Uiso 1 1 calc R . .
C35 C 0.4696(2) 0.5174(3) 0.65052(13) 0.0402(8) Uani 1 1 d . A .
C36 C 0.5649(2) 0.5984(3) 0.59875(14) 0.0452(9) Uani 1 1 d . . .
C37 C 0.6283(2) 0.6875(4) 0.61633(16) 0.0541(10) Uani 1 1 d . A .
H36A H 0.6019 0.7555 0.6224 0.081 Uiso 1 1 calc R . .
H36B H 0.6568 0.6988 0.5881 0.081 Uiso 1 1 calc R . .
H36C H 0.6669 0.6653 0.6497 0.081 Uiso 1 1 calc R . .
C38 C 0.5033(3) 0.6341(4) 0.54804(14) 0.0578(11) Uani 1 1 d . A .
H37A H 0.4647 0.5749 0.5356 0.087 Uiso 1 1 calc R . .
H37B H 0.5309 0.6515 0.5199 0.087 Uiso 1 1 calc R . .
H37C H 0.4747 0.6988 0.5559 0.087 Uiso 1 1 calc R . .
C39 C 0.6077(3) 0.4935(4) 0.58865(17) 0.0587(11) Uani 1 1 d . A .
H38A H 0.6490 0.4740 0.6213 0.088 Uiso 1 1 calc R . .
H38B H 0.6331 0.5052 0.5589 0.088 Uiso 1 1 calc R . .
H38C H 0.5683 0.4342 0.5793 0.088 Uiso 1 1 calc R . .
C40 C 0.4136(2) 0.4525(3) 0.60765(14) 0.0423(8) Uani 1 1 d . . .
C41 C 0.3443(2) 0.4994(3) 0.57556(15) 0.0513(10) Uani 1 1 d . A .
H40 H 0.3321 0.5736 0.5807 0.062 Uiso 1 1 calc R . .
C42 C 0.2931(3) 0.4381(4) 0.53607(16) 0.0611(12) Uani 1 1 d . . .
H41 H 0.2458 0.4704 0.5140 0.073 Uiso 1 1 calc R A .
C43 C 0.3105(3) 0.3297(4) 0.52865(16) 0.0633(12) Uani 1 1 d . A .
H42 H 0.2751 0.2874 0.5018 0.076 Uiso 1 1 calc R . .
C44 C 0.3788(3) 0.2842(4) 0.55998(17) 0.0637(12) Uani 1 1 d . . .
H43 H 0.3907 0.2100 0.5545 0.076 Uiso 1 1 calc R A .
C45 C 0.4315(2) 0.3439(3) 0.59987(16) 0.0527(10) Uani 1 1 d . A .
H44 H 0.4789 0.3111 0.6214 0.063 Uiso 1 1 calc R . .
C46 C 0.4659(3) 0.9466(4) 0.69416(17) 0.0505(13) Uani 0.825(7) 1 d PD A 1
H47 H 0.5166 0.9781 0.7110 0.061 Uiso 1 1 calc R A 1
C47 C 0.3921(4) 0.9888(5) 0.70965(18) 0.0852(18) Uani 1 1 d D . .
H48A H 0.3594 0.9242 0.7137 0.102 Uiso 1 1 calc R A 1
H48B H 0.4110 1.0216 0.7459 0.102 Uiso 1 1 calc R A 1
C48 C 0.3386(3) 1.0651(5) 0.6777(2) 0.0868(17) Uani 1 1 d . A .
H49A H 0.3712 1.1304 0.6749 0.104 Uiso 1 1 calc R . .
H49B H 0.3005 1.0871 0.6991 0.104 Uiso 1 1 calc R . .
C49 C 0.2891(3) 1.0427(5) 0.6226(2) 0.0827(16) Uani 1 1 d . . .
H49C H 0.2423 0.9983 0.6259 0.099 Uiso 1 1 calc R A .
H49D H 0.2678 1.1132 0.6063 0.099 Uiso 1 1 calc R . .
C50 C 0.3273(4) 0.9867(4) 0.58468(18) 0.0794(16) Uani 1 1 d . A .
H50A H 0.3821 1.0172 0.5894 0.095 Uiso 1 1 calc R . .
H50B H 0.2963 1.0048 0.5477 0.095 Uiso 1 1 calc R . .
C51 C 0.3344(4) 0.8669(6) 0.5890(2) 0.110(2) Uani 1 1 d . . .
H51 H 0.2961 0.8248 0.5637 0.132 Uiso 1 1 calc R A .
C52 C 0.3911(3) 0.8117(4) 0.6262(2) 0.0803(16) Uani 1 1 d D A .
H52 H 0.3822 0.7369 0.6327 0.096 Uiso 1 1 calc R B 1
C53 C 0.4638(3) 0.8628(4) 0.65595(17) 0.0449(12) Uani 0.825(7) 1 d PD A 1
H54 H 0.5133 0.8390 0.6497 0.054 Uiso 1 1 calc R A 1
Ni1B Ni 0.4813(8) 0.7819(7) 0.7365(3) 0.052(2) Uani 0.175(7) 1 d P A 2
C53B C 0.414(2) 0.798(3) 0.6819(5) 0.100(12) Uiso 0.175(7) 1 d PD A 2
C46B C 0.3734(16) 0.8683(12) 0.7092(10) 0.066(8) Uiso 0.175(7) 1 d PD A 2

loop_
_atom_site_aniso_label
_atom_site_aniso_U_11
_atom_site_aniso_U_22
_atom_site_aniso_U_33
_atom_site_aniso_U_23
_atom_site_aniso_U_13
_atom_site_aniso_U_12
Ni1 0.0383(7) 0.0341(7) 0.0401(5) -0.0006(4) 0.0060(4) 0.0044(5)
Si1 0.0360(5) 0.0369(5) 0.0425(4) -0.0020(4) 0.0048(4) 0.0013(4)
O1 0.0371(12) 0.0338(13) 0.0431(11) 0.0017(10) 0.0084(10) 0.0024(10)
N1 0.0388(15) 0.0355(17) 0.0473(15) -0.0063(13) 0.0110(12) -0.0061(13)
C1 0.0394(18) 0.038(2) 0.0455(17) 0.0013(15) 0.0109(15) -0.0007(16)
Si2 0.0426(5) 0.0418(6) 0.0439(5) -0.0026(4) 0.0065(4) 0.0088(5)
N2 0.0367(15) 0.0398(18) 0.0480(15) 0.0012(13) 0.0088(13) 0.0005(13)
C2 0.046(2) 0.038(2) 0.0546(19) -0.0068(17) 0.0091(17) 0.0012(17)
N3 0.0378(16) 0.0465(19) 0.0523(16) -0.0028(14) 0.0107(13) -0.0008(14)
C3 0.051(2) 0.037(2) 0.065(2) -0.0042(18) 0.0148(19) 0.0055(18)
N4 0.0405(15) 0.0402(18) 0.0491(15) -0.0016(14) 0.0148(13) 0.0061(14)
C4 0.0391(19) 0.042(2) 0.066(2) 0.0041(19) 0.0089(18) 0.0049(17)
C5 0.0342(17) 0.039(2) 0.0518(18) 0.0022(16) 0.0067(15) -0.0021(16)
C6 0.0336(17) 0.0341(19) 0.0494(17) 0.0012(15) 0.0125(15) 0.0040(15)
C7 0.0364(18) 0.045(2) 0.058(2) 0.0025(18) 0.0024(16) 0.0034(17)
C8 0.0413(19) 0.038(2) 0.0524(19) 0.0004(17) 0.0030(16) -0.0006(17)
C9 0.0415(18) 0.0348(19) 0.0405(16) -0.0001(15) 0.0048(14) -0.0049(16)
C10 0.0434(19) 0.037(2) 0.0478(18) -0.0031(16) 0.0055(15) 0.0075(17)
C11 0.065(3) 0.049(3) 0.0462(19) -0.0062(17) 0.0035(18) 0.008(2)
C12 0.070(3) 0.058(3) 0.0459(19) -0.0061(19) -0.0004(19) 0.010(2)
C13 0.057(2) 0.048(2) 0.051(2) 0.0009(18) -0.0084(18) 0.008(2)
C14 0.065(3) 0.062(3) 0.065(2) 0.005(2) -0.010(2) 0.021(2)
C15 0.040(2) 0.062(3) 0.088(3) -0.006(2) 0.012(2) -0.010(2)
C16 0.045(2) 0.057(3) 0.093(3) 0.006(2) 0.019(2) -0.004(2)
C17 0.085(3) 0.051(3) 0.111(4) 0.008(3) 0.049(3) -0.005(3)
C18 0.172(7) 0.081(5) 0.226(9) -0.010(5) 0.168(7) -0.014(5)
C19 0.063(4) 0.128(6) 0.224(9) 0.058(6) -0.030(5) -0.040(4)
C20 0.0351(17) 0.045(2) 0.0454(17) -0.0087(16) 0.0103(14) 0.0039(16)
C21 0.042(2) 0.050(2) 0.076(3) 0.001(2) 0.0217(19) -0.0013(18)
C22 0.064(3) 0.094(4) 0.089(3) -0.029(3) 0.024(3) -0.027(3)
C23 0.064(3) 0.053(3) 0.119(4) 0.021(3) 0.037(3) 0.008(2)
C24 0.055(2) 0.059(3) 0.085(3) 0.007(2) 0.030(2) 0.002(2)
C25 0.045(2) 0.050(2) 0.058(2) -0.0125(18) 0.0210(17) 0.0014(18)
C26 0.047(2) 0.060(3) 0.076(3) -0.007(2) 0.023(2) 0.007(2)
C27 0.069(3) 0.064(3) 0.108(4) -0.003(3) 0.039(3) 0.022(3)
C28 0.107(5) 0.095(5) 0.121(5) -0.034(4) 0.055(4) 0.027(4)
C29 0.129(6) 0.122(6) 0.087(4) -0.045(4) 0.032(4) 0.041(5)
C30 0.080(3) 0.091(4) 0.071(3) -0.024(3) 0.020(3) 0.014(3)
C31 0.045(2) 0.045(2) 0.055(2) 0.0016(18) 0.0147(17) -0.0009(18)
C32 0.054(2) 0.051(3) 0.063(2) 0.006(2) 0.0134(19) -0.005(2)
C33 0.077(3) 0.066(3) 0.055(2) -0.004(2) 0.022(2) -0.015(3)
C34 0.055(3) 0.075(3) 0.104(4) 0.001(3) 0.040(3) 0.013(3)
C35 0.0392(18) 0.0334(19) 0.0445(17) -0.0030(15) 0.0044(15) 0.0034(15)
C36 0.0424(19) 0.047(2) 0.0476(18) -0.0089(17) 0.0135(15) -0.0065(17)
C37 0.048(2) 0.055(3) 0.062(2) -0.012(2) 0.0184(18) -0.012(2)
C38 0.052(2) 0.075(3) 0.0456(19) 0.004(2) 0.0112(17) -0.009(2)
C39 0.062(3) 0.052(3) 0.068(2) -0.013(2) 0.027(2) -0.007(2)
C40 0.0414(19) 0.036(2) 0.0494(18) 0.0017(16) 0.0119(15) -0.0058(16)
C41 0.045(2) 0.047(2) 0.058(2) 0.0047(18) 0.0054(18) -0.0043(18)
C42 0.049(2) 0.073(3) 0.053(2) 0.007(2) -0.0020(18) -0.017(2)
C43 0.063(3) 0.072(3) 0.055(2) -0.013(2) 0.014(2) -0.032(2)
C44 0.072(3) 0.053(3) 0.071(3) -0.022(2) 0.025(2) -0.019(2)
C45 0.048(2) 0.047(2) 0.064(2) -0.0033(19) 0.0147(18) -0.0048(19)
C46 0.050(3) 0.042(3) 0.049(2) -0.003(2) -0.007(2) 0.006(2)
C47 0.105(4) 0.081(4) 0.057(2) -0.001(2) -0.003(3) 0.049(3)
C48 0.074(3) 0.079(4) 0.094(3) -0.024(3) -0.003(3) 0.020(3)
C49 0.079(3) 0.086(4) 0.075(3) 0.004(3) 0.003(3) 0.024(3)
C50 0.093(4) 0.075(4) 0.058(2) 0.011(2) -0.003(3) 0.021(3)
C51 0.105(5) 0.101(5) 0.090(4) -0.037(3) -0.038(3) 0.030(4)
C52 0.071(3) 0.063(3) 0.090(3) 0.001(3) -0.010(3) 0.005(3)
C53 0.041(2) 0.040(3) 0.053(2) -0.010(2) 0.0085(19) 0.004(2)
Ni1B 0.065(5) 0.038(3) 0.048(3) -0.002(2) 0.003(3) -0.001(3)

loop_
_atom_type_symbol
_atom_type_description
_atom_type_scat_dispersion_real
_atom_type_scat_dispersion_imag
_atom_type_scat_source
C C 0.0181 0.0091 'International Tables Vol C Tables 4.2.6.8 and 6.1.1.4'
H H 0.0000 0.0000 'International Tables Vol C Tables 4.2.6.8 and 6.1.1.4'
N N 0.0311 0.0180 'International Tables Vol C Tables 4.2.6.8 and 6.1.1.4'
O O 0.0492 0.0322 'International Tables Vol C Tables 4.2.6.8 and 6.1.1.4'
Si Si 0.2541 0.3302 'International Tables Vol C Tables 4.2.6.8 and 6.1.1.4'
Ni Ni -3.0029 0.5091 'International Tables Vol C Tables 4.2.6.8 and 6.1.1.4'

loop_
_geom_angle_atom_site_label_1
_geom_angle_atom_site_label_2
_geom_angle_atom_site_label_3
_geom_angle
C46 Ni1 C53 41.31(18)
C46 Ni1 Si2 102.12(15)
C53 Ni1 Si2 143.37(15)
C46 Ni1 Si1 142.96(15)
C53 Ni1 Si1 101.76(14)
Si2 Ni1 Si1 114.57(7)
N2 Si1 N1 69.01(13)
N2 Si1 C1 99.82(15)
N1 Si1 C1 99.68(14)
N2 Si1 Ni1B 106.9(4)
N1 Si1 Ni1B 124.0(2)
C1 Si1 Ni1B 134.5(2)
N2 Si1 Ni1 122.50(12)
N1 Si1 Ni1 121.38(11)
C1 Si1 Ni1 128.20(12)
Ni1B Si1 Ni1 16.5(3)
N2 Si1 C35 34.71(13)
N1 Si1 C35 34.52(13)
C1 Si1 C35 104.77(14)
Ni1B Si1 C35 118.3(3)
Ni1 Si1 C35 127.02(10)
C9 O1 C6 114.3(3)
C35 N1 C36 130.5(3)
C35 N1 Si1 91.8(2)
C36 N1 Si1 137.7(2)
C6 C1 C2 115.0(3)
C6 C1 Si1 120.2(3)
C2 C1 Si1 124.4(3)
N3 Si2 N4 68.97(14)
N3 Si2 C10 100.00(15)
N4 Si2 C10 98.16(15)
N3 Si2 Ni1 124.19(11)
N4 Si2 Ni1 119.47(11)
C10 Si2 Ni1 128.89(13)
N3 Si2 Ni1B 110.8(4)
N4 Si2 Ni1B 126.5(2)
C10 Si2 Ni1B 132.1(2)
Ni1 Si2 Ni1B 16.2(3)
N3 Si2 C20 34.57(13)
N4 Si2 C20 34.55(13)
C10 Si2 C20 103.50(14)
Ni1 Si2 C20 127.28(10)
Ni1B Si2 C20 122.8(3)
C35 N2 C31 131.5(3)
C35 N2 Si1 92.4(2)
C31 N2 Si1 132.8(2)
C3 C2 C1 122.0(3)
C20 N3 C16 131.8(4)
C20 N3 Si2 92.6(2)
C16 N3 Si2 133.2(3)
C2 C3 C4 120.7(4)
C20 N4 C21 130.6(3)
C20 N4 Si2 92.6(2)
C21 N4 Si2 136.7(3)
C5 C4 C3 120.2(4)
C4 C5 C6 117.1(3)
C4 C5 C7 125.3(3)
C6 C5 C7 117.6(3)
C1 C6 O1 116.4(3)
C1 C6 C5 125.0(3)
O1 C6 C5 118.7(3)
C8 C7 C15 108.6(3)
C8 C7 C5 107.8(3)
C15 C7 C5 108.6(3)
C8 C7 C14 111.8(3)
C15 C7 C14 108.8(4)
C5 C7 C14 111.2(3)
C13 C8 C9 116.4(4)
C13 C8 C7 125.3(3)
C9 C8 C7 118.2(3)
O1 C9 C10 116.6(3)
O1 C9 C8 118.3(3)
C10 C9 C8 125.1(3)
C9 C10 C11 115.2(3)
C9 C10 Si2 119.7(3)
C11 C10 Si2 125.0(3)
C12 C11 C10 121.9(4)
C11 C12 C13 121.1(4)
C12 C13 C8 120.2(3)
N3 C16 C18 113.8(4)
N3 C16 C17 106.3(4)
C18 C16 C17 108.9(5)
N3 C16 C19 108.5(4)
C18 C16 C19 110.4(6)
C17 C16 C19 108.7(5)
N4 C20 N3 105.3(3)
N4 C20 C25 126.7(4)
N3 C20 C25 127.9(3)
N4 C20 Si2 52.80(19)
N3 C20 Si2 52.80(18)
C25 C20 Si2 173.9(3)
N4 C21 C24 105.8(3)
N4 C21 C22 110.8(4)
C24 C21 C22 108.6(4)
N4 C21 C23 111.4(3)
C24 C21 C23 109.0(4)
C22 C21 C23 111.0(4)
C30 C25 C26 119.9(4)
C30 C25 C20 119.7(4)
C26 C25 C20 120.4(3)
C25 C26 C27 120.3(4)
C28 C27 C26 118.9(5)
C29 C28 C27 120.9(5)
C28 C29 C30 120.7(5)
C25 C30 C29 119.3(5)
N2 C31 C34 110.1(3)
N2 C31 C32 112.5(3)
C34 C31 C32 110.7(4)
N2 C31 C33 104.3(3)
C34 C31 C33 110.5(4)
C32 C31 C33 108.6(3)
N1 C35 N2 106.2(3)
N1 C35 C40 127.2(3)
N2 C35 C40 126.5(3)
N1 C35 Si1 53.71(17)
N2 C35 Si1 52.94(18)
C40 C35 Si1 171.9(3)
N1 C36 C38 111.7(3)
N1 C36 C37 105.4(3)
C38 C36 C37 109.7(3)
N1 C36 C39 110.7(3)
C38 C36 C39 110.8(3)
C37 C36 C39 108.3(3)
C41 C40 C45 119.8(4)
C41 C40 C35 120.7(4)
C45 C40 C35 119.4(3)
C42 C41 C40 120.0(4)
C41 C42 C43 120.1(4)
C44 C43 C42 119.7(4)
C43 C44 C45 121.4(4)
C40 C45 C44 118.9(4)
C53 C46 C47 123.7(4)
C53 C46 Ni1 69.4(3)
C47 C46 Ni1 114.3(4)
C48 C47 C46 122.5(5)
C48 C47 C46B 122.4(11)
C46 C47 C46B 81.5(10)
C47 C48 C49 124.2(5)
C50 C49 C48 118.4(5)
C49 C50 C51 117.1(5)
C52 C51 C50 125.4(5)
C51 C52 C53B 138.4(12)
C51 C52 C53 122.0(5)
C53B C52 C53 61.5(17)
C46 C53 C52 123.7(5)
C46 C53 Ni1 69.3(3)
C52 C53 Ni1 116.4(4)
C53B Ni1B C46B 42.0(7)
C53B Ni1B Si1 99.9(10)
C46B Ni1B Si1 140.0(7)
C53B Ni1B Si2 146.2(12)
C46B Ni1B Si2 106.9(7)
Si1 Ni1B Si2 112.9(4)
C52 C53B C46B 113(2)
C52 C53B Ni1B 151(2)
C46B C53B Ni1B 88.7(15)
C53B C46B C47 118(2)
C53B C46B Ni1B 49.3(10)
C47 C46B Ni1B 108.9(13)

loop_
_geom_bond_atom_site_label_1
_geom_bond_atom_site_label_2
_geom_bond_distance
Ni1 C46 2.005(5)
Ni1 C53 2.006(5)
Ni1 Si2 2.1998(16)
Ni1 Si1 2.2108(18)
Si1 N2 1.875(3)
Si1 N1 1.893(3)
Si1 C1 1.922(4)
Si1 Ni1B 2.193(8)
Si1 C35 2.348(3)
O1 C9 1.390(4)
O1 C6 1.392(4)
N1 C35 1.331(5)
N1 C36 1.479(5)
C1 C6 1.390(5)
C1 C2 1.401(5)
Si2 N3 1.872(3)
Si2 N4 1.872(3)
Si2 C10 1.918(4)
Si2 Ni1B 2.260(7)
Si2 C20 2.347(4)
N2 C35 1.338(4)
N2 C31 1.473(5)
C2 C3 1.371(5)
N3 C20 1.333(5)
N3 C16 1.472(5)
C3 C4 1.391(5)
N4 C20 1.333(5)
N4 C21 1.483(5)
C4 C5 1.381(5)
C5 C6 1.396(5)
C5 C7 1.539(5)
C7 C8 1.518(5)
C7 C15 1.537(6)
C7 C14 1.541(5)
C8 C13 1.391(5)
C8 C9 1.404(5)
C9 C10 1.391(5)
C10 C11 1.391(5)
C11 C12 1.375(6)
C12 C13 1.387(6)
C16 C18 1.491(7)
C16 C17 1.516(7)
C16 C19 1.538(8)
C20 C25 1.491(5)
C21 C24 1.512(6)
C21 C22 1.525(6)
C21 C23 1.528(6)
C25 C30 1.385(6)
C25 C26 1.387(6)
C26 C27 1.397(6)
C27 C28 1.386(8)
C28 C29 1.360(9)
C29 C30 1.395(7)
C31 C34 1.521(6)
C31 C32 1.527(6)
C31 C33 1.550(5)
C35 C40 1.495(5)
C36 C38 1.520(5)
C36 C37 1.526(5)
C36 C39 1.535(6)
C40 C41 1.389(5)
C40 C45 1.391(5)
C41 C42 1.384(5)
C42 C43 1.386(6)
C43 C44 1.362(7)
C44 C45 1.391(6)
C46 C53 1.415(6)
C46 C47 1.510(7)
C47 C48 1.418(6)
C47 C46B 1.511(11)
C48 C49 1.479(7)
C49 C50 1.473(7)
C50 C51 1.476(8)
C51 C52 1.360(7)
C52 C53B 1.395(11)
C52 C53 1.431(6)
Ni1B C53B 1.59(2)
Ni1B C46B 2.09(3)
C53B C46B 1.401(12)

loop_
_platon_squeeze_void_nr
_platon_squeeze_void_average_x
_platon_squeeze_void_average_y
_platon_squeeze_void_average_z
_platon_squeeze_void_volume
_platon_squeeze_void_count_electrons
1 0.000 0.000 0.500 243.6 44.1
2 0.486 0.098 0.487 25.5 0.6
3 0.500 0.500 1.000 243.6 44.0
4 0.986 0.401 0.987 23.9 0.9
5 0.015 0.609 1.014 23.1 0.4
6 0.515 0.890 0.514 21.5 0.6
